data_7700355
loop_
_publ_author_name
'Chen, Xiao-Gang'
'Zhang, Yao-Zu'
'Sun, Dong-Sheng'
'Gao, Ji-Xing'
'Hua, Xiu-Ni'
'Liao, Wei-Qiang'

_publ_section_title
;
 Above room-temperature dielectric and nonlinear optical switching
 materials based on
 [(CH<sub>3</sub>)<sub>3</sub>S]<sub>2</sub>[MBr<sub>4</sub>] (M = Cd, Mn
 and Zn).
;
_journal_issue 30
_journal_name_full 'Dalton transactions (Cambridge, England : 2003)'
_journal_page_first 11292
_journal_page_last 11297
_journal_paper_doi 10.1039/c9dt02045d
_journal_volume 48
_journal_year 2019
_chemical_formula_moiety 'Br4 Zn, 2(C3 H9 S)'
_chemical_formula_sum 'C6 H18 Br4 S2 Zn'
_chemical_formula_weight 539.31
_space_group_crystal_system orthorhombic
_space_group_IT_number 19
_space_group_name_Hall 'P 2ac 2ab'
_space_group_name_H-M_alt 'P 21 21 21'
_symmetry_space_group_name_Hall 'P 2ac 2ab'
_symmetry_space_group_name_H-M 'P 21 21 21'
_atom_sites_solution_hydrogens geom
_audit_creation_method SHELXL-2014/7
_audit_update_record
;
2019-05-13 deposited with the CCDC.    2019-06-25 downloaded from the CCDC.
;
_cell_angle_alpha 90
_cell_angle_beta 90
_cell_angle_gamma 90
_cell_formula_units_Z 4
_cell_length_a 9.0214(4)
_cell_length_b 13.0817(5)
_cell_length_c 14.2236(6)
_cell_measurement_reflns_used 3111
_cell_measurement_temperature 273(2)
_cell_measurement_theta_max 31.358
_cell_measurement_theta_min 3.01
_cell_volume 1678.60(12)
_computing_cell_refinement 'CrystalClear (Rigaku Inc., 2008)'
_computing_data_collection 'CrystalClear (Rigaku Inc., 2008)'
_computing_data_reduction 'CrystalClear (Rigaku Inc., 2008)'
_computing_molecular_graphics 'DIAMOND (Brandenburg & Putz, 2005)'
_computing_structure_refinement 'SHELXL-2014/7 (Sheldrick, 2014)'
_computing_structure_solution 'SHELXL-2014/7 (Sheldrick, 2014)'
_diffrn_ambient_temperature 273(2)
_diffrn_measured_fraction_theta_full 0.999
_diffrn_measured_fraction_theta_max 0.859
_diffrn_measurement_device_type 'Rigaku SCXmini diffractometer'
_diffrn_measurement_method '\w scans'
_diffrn_radiation_type MoK\a
_diffrn_radiation_wavelength 0.71073
_diffrn_reflns_av_R_equivalents 0.0470
_diffrn_reflns_av_unetI/netI 0.0717
_diffrn_reflns_Laue_measured_fraction_full 0.999
_diffrn_reflns_Laue_measured_fraction_max 0.859
_diffrn_reflns_limit_h_max 13
_diffrn_reflns_limit_h_min -10
_diffrn_reflns_limit_k_max 19
_diffrn_reflns_limit_k_min -18
_diffrn_reflns_limit_l_max 20
_diffrn_reflns_limit_l_min -18
_diffrn_reflns_number 11401
_diffrn_reflns_point_group_measured_fraction_full 1.000
_diffrn_reflns_point_group_measured_fraction_max 0.856
_diffrn_reflns_theta_full 25.242
_diffrn_reflns_theta_max 31.358
_diffrn_reflns_theta_min 2.674
_exptl_absorpt_coefficient_mu 11.201
_exptl_absorpt_correction_T_max 0.061
_exptl_absorpt_correction_T_min 0.032
_exptl_absorpt_correction_type multi-scan
_exptl_crystal_colour colorless
_exptl_crystal_density_diffrn 2.134
_exptl_crystal_description block
_exptl_crystal_F_000 1024
_exptl_crystal_size_max 0.38
_exptl_crystal_size_mid 0.28
_exptl_crystal_size_min 0.25
_exptl_transmission_factor_max 0.886
_exptl_transmission_factor_min 0.749
_refine_diff_density_max 0.988
_refine_diff_density_min -0.674
_refine_diff_density_rms 0.123
_refine_ls_abs_structure_details
;
 Refined as an inversion twin.
;
_refine_ls_abs_structure_Flack 0.258(16)
_refine_ls_extinction_method none
_refine_ls_goodness_of_fit_ref 1.036
_refine_ls_hydrogen_treatment constr
_refine_ls_matrix_type full
_refine_ls_number_parameters 125
_refine_ls_number_reflns 4432
_refine_ls_number_restraints 0
_refine_ls_restrained_S_all 1.036
_refine_ls_R_factor_all 0.0780
_refine_ls_R_factor_gt 0.0466
_refine_ls_shift/su_max 0.001
_refine_ls_shift/su_mean 0.000
_refine_ls_structure_factor_coef Fsqd
_refine_ls_weighting_details 'w=1/[\s^2^(Fo^2^)+(0.0280P)^2^] where P=(Fo^2^+2Fc^2^)/3'
_refine_ls_weighting_scheme calc
_refine_ls_wR_factor_gt 0.0724
_refine_ls_wR_factor_ref 0.0774
_reflns_Friedel_coverage 0.767
_reflns_Friedel_fraction_full 1.000
_reflns_Friedel_fraction_max 0.851
_reflns_number_gt 3111
_reflns_number_total 5519
_reflns_threshold_expression 'I > 2\s(I)'
_cod_data_source_file c9dt02045d2.cif
_cod_data_source_block P212121_CCDC2
_cod_depositor_comments 'Adding full bibliography for 7700351--7700355.cif.'
_cod_database_code 7700355
_shelx_shelxl_version_number 2014/7
_shelx_space_group_comment
;
The symmetry employed for this shelxl refinement is uniquely defined
by the following loop, which should always be used as a source of
symmetry information in preference to the above space-group names.
They are only intended as comments.
;
_shelx_estimated_absorpt_t_min 0.330
_shelx_estimated_absorpt_t_max 0.624

loop_
_space_group_symop_operation_xyz
'x, y, z'
'-x+1/2, -y, z+1/2'
'-x, y+1/2, -z+1/2'
'x+1/2, -y+1/2, -z'

loop_
_atom_site_label
_atom_site_type_symbol
_atom_site_fract_x
_atom_site_fract_y
_atom_site_fract_z
_atom_site_U_iso_or_equiv
_atom_site_adp_type
_atom_site_occupancy
_atom_site_site_symmetry_order
_atom_site_calc_flag
_atom_site_refinement_flags_posn
_atom_site_refinement_flags_adp
Zn1 Zn 0.43838(9) 0.49479(6) 0.94127(6) 0.03368(19) Uani 1 1 d . .
Br1 Br 0.60201(9) 0.40967(6) 0.83229(5) 0.0481(2) Uani 1 1 d . .
Br2 Br 0.47791(14) 0.67554(6) 0.93378(7) 0.0749(3) Uani 1 1 d . .
Br3 Br 0.48483(9) 0.42687(5) 1.09641(5) 0.0439(2) Uani 1 1 d . .
Br4 Br 0.18577(9) 0.45867(7) 0.89885(6) 0.0531(2) Uani 1 1 d . .
S1 S 0.6135(2) 0.59734(14) 0.63410(13) 0.0402(4) Uani 1 1 d . .
S2 S 0.3760(2) 0.74643(14) 0.23378(14) 0.0413(4) Uani 1 1 d . .
C1 C 0.6191(9) 0.4756(5) 0.5776(6) 0.050(2) Uani 1 1 d . .
H1A H 0.5460 0.4734 0.5286 0.075 Uiso 1 1 calc R U
H1B H 0.5985 0.4229 0.6228 0.075 Uiso 1 1 calc R U
H1C H 0.7157 0.4648 0.5511 0.075 Uiso 1 1 calc R U
C2 C 0.6303(10) 0.6845(6) 0.5376(6) 0.053(2) Uani 1 1 d . .
H2A H 0.5484 0.6752 0.4953 0.080 Uiso 1 1 calc R U
H2B H 0.7215 0.6717 0.5048 0.080 Uiso 1 1 calc R U
H2C H 0.6300 0.7534 0.5608 0.080 Uiso 1 1 calc R U
C3 C 0.4212(9) 0.6093(6) 0.6622(6) 0.053(2) Uani 1 1 d . .
H3A H 0.4011 0.6779 0.6828 0.079 Uiso 1 1 calc R U
H3B H 0.3964 0.5622 0.7115 0.079 Uiso 1 1 calc R U
H3C H 0.3628 0.5944 0.6075 0.079 Uiso 1 1 calc R U
C4 C 0.5554(10) 0.6945(8) 0.2234(7) 0.076(3) Uani 1 1 d . .
H4A H 0.5617 0.6329 0.2599 0.114 Uiso 1 1 calc R U
H4B H 0.6267 0.7430 0.2462 0.114 Uiso 1 1 calc R U
H4C H 0.5754 0.6794 0.1587 0.114 Uiso 1 1 calc R U
C5 C 0.2682(9) 0.6591(5) 0.1680(6) 0.0471(19) Uani 1 1 d . .
H5A H 0.3015 0.6587 0.1039 0.071 Uiso 1 1 calc R U
H5B H 0.1660 0.6792 0.1702 0.071 Uiso 1 1 calc R U
H5C H 0.2787 0.5918 0.1942 0.071 Uiso 1 1 calc R U
C6 C 0.3856(11) 0.8531(6) 0.1564(6) 0.061(2) Uani 1 1 d . .
H6A H 0.4620 0.8989 0.1772 0.092 Uiso 1 1 calc R U
H6B H 0.2921 0.8881 0.1562 0.092 Uiso 1 1 calc R U
H6C H 0.4079 0.8298 0.0940 0.092 Uiso 1 1 calc R U

loop_
_atom_site_aniso_label
_atom_site_aniso_U_11
_atom_site_aniso_U_22
_atom_site_aniso_U_33
_atom_site_aniso_U_23
_atom_site_aniso_U_13
_atom_site_aniso_U_12
Zn1 0.0359(4) 0.0310(4) 0.0342(4) 0.0012(3) 0.0049(3) 0.0006(3)
Br1 0.0496(5) 0.0484(4) 0.0463(4) 0.0006(4) 0.0163(4) 0.0128(4)
Br2 0.1184(9) 0.0319(4) 0.0743(6) -0.0021(4) 0.0410(6) -0.0146(5)
Br3 0.0445(4) 0.0508(4) 0.0364(4) 0.0050(3) -0.0034(3) 0.0076(3)
Br4 0.0321(4) 0.0776(6) 0.0497(5) -0.0062(4) -0.0029(3) 0.0057(4)
S1 0.0393(10) 0.0374(10) 0.0439(10) -0.0054(8) -0.0062(8) -0.0030(8)
S2 0.0493(12) 0.0343(10) 0.0402(11) -0.0034(8) 0.0001(9) 0.0042(8)
C1 0.060(5) 0.037(4) 0.054(5) -0.009(4) -0.005(4) 0.006(3)
C2 0.052(5) 0.045(5) 0.063(6) 0.004(4) 0.013(4) -0.006(4)
C3 0.046(5) 0.051(5) 0.061(5) -0.006(4) 0.005(4) -0.003(4)
C4 0.044(5) 0.091(7) 0.094(7) -0.012(6) -0.021(5) 0.010(5)
C5 0.048(5) 0.039(4) 0.055(5) 0.003(4) -0.006(4) -0.001(3)
C6 0.080(7) 0.039(5) 0.065(6) 0.012(4) 0.001(5) -0.004(4)

loop_
_atom_type_symbol
_atom_type_description
_atom_type_scat_dispersion_real
_atom_type_scat_dispersion_imag
_atom_type_scat_source
C C 0.0033 0.0016 'International Tables Vol C Tables 4.2.6.8 and 6.1.1.4'
H H 0.0000 0.0000 'International Tables Vol C Tables 4.2.6.8 and 6.1.1.4'
S S 0.1246 0.1234 'International Tables Vol C Tables 4.2.6.8 and 6.1.1.4'
Zn Zn 0.2839 1.4301 'International Tables Vol C Tables 4.2.6.8 and 6.1.1.4'
Br Br -0.2901 2.4595 'International Tables Vol C Tables 4.2.6.8 and 6.1.1.4'

loop_
_geom_angle_atom_site_label_1
_geom_angle_atom_site_label_2
_geom_angle_atom_site_label_3
_geom_angle
Br2 Zn1 Br4 108.92(5)
Br2 Zn1 Br1 109.64(4)
Br4 Zn1 Br1 109.15(4)
Br2 Zn1 Br3 112.22(4)
Br4 Zn1 Br3 108.75(4)
Br1 Zn1 Br3 108.12(4)
C1 S1 C3 101.9(4)
C1 S1 C2 102.8(4)
C3 S1 C2 101.4(4)
C4 S2 C5 102.2(4)
C4 S2 C6 101.9(5)
C5 S2 C6 101.9(4)
S1 C1 H1A 109.5
S1 C1 H1B 109.5
H1A C1 H1B 109.5
S1 C1 H1C 109.5
H1A C1 H1C 109.5
H1B C1 H1C 109.5
S1 C2 H2A 109.5
S1 C2 H2B 109.5
H2A C2 H2B 109.5
S1 C2 H2C 109.5
H2A C2 H2C 109.5
H2B C2 H2C 109.5
S1 C3 H3A 109.5
S1 C3 H3B 109.5
H3A C3 H3B 109.5
S1 C3 H3C 109.5
H3A C3 H3C 109.5
H3B C3 H3C 109.5
S2 C4 H4A 109.5
S2 C4 H4B 109.5
H4A C4 H4B 109.5
S2 C4 H4C 109.5
H4A C4 H4C 109.5
H4B C4 H4C 109.5
S2 C5 H5A 109.5
S2 C5 H5B 109.5
H5A C5 H5B 109.5
S2 C5 H5C 109.5
H5A C5 H5C 109.5
H5B C5 H5C 109.5
S2 C6 H6A 109.5
S2 C6 H6B 109.5
H6A C6 H6B 109.5
S2 C6 H6C 109.5
H6A C6 H6C 109.5
H6B C6 H6C 109.5

loop_
_geom_bond_atom_site_label_1
_geom_bond_atom_site_label_2
_geom_bond_distance
Zn1 Br2 2.3936(11)
Zn1 Br4 2.4042(11)
Zn1 Br1 2.4128(10)
Zn1 Br3 2.4155(11)
S1 C1 1.785(7)
S1 C3 1.787(8)
S1 C2 1.791(8)
S2 C4 1.761(9)
S2 C5 1.768(7)
S2 C6 1.779(8)
C1 H1A 0.9600
C1 H1B 0.9600
C1 H1C 0.9600
C2 H2A 0.9600
C2 H2B 0.9600
C2 H2C 0.9600
C3 H3A 0.9600
C3 H3B 0.9600
C3 H3C 0.9600
C4 H4A 0.9600
C4 H4B 0.9600
C4 H4C 0.9600
C5 H5A 0.9600
C5 H5B 0.9600
C5 H5C 0.9600
C6 H6A 0.9600
C6 H6B 0.9600
C6 H6C 0.9600
